data_4129110
loop_
_publ_author_name
'Pei, Xiaokun'
'B\"urgi, Hans-Beat'
'Kapustin, Eugene A.'
'Liu, Yuzhong'
'Yaghi, Omar M.'

_publ_section_title
;
 Coordinative Alignment in the Pores of MOFs for the Structural
 Determination of N-, S-, and P-Containing Organic Compounds Including
 Complex Chiral Molecules.
;
_journal_issue 47
_journal_name_full 'Journal of the American Chemical Society'
_journal_page_first 18862
_journal_page_last 18869
_journal_paper_doi 10.1021/jacs.9b10501
_journal_volume 141
_journal_year 2019
_chemical_formula_moiety 'C31.59 H19.8 Al2 N1.2 O8.8, 0.25(O)'
_chemical_formula_sum 'C31.59 H19.8 Al2 N1.2 O9.05'
_chemical_formula_weight 614.96
_space_group_crystal_system tetragonal
_space_group_IT_number 94
_space_group_name_Hall 'P 4n 2n'
_space_group_name_H-M_alt 'P 42 21 2'
_atom_sites_solution_hydrogens geom
_atom_sites_solution_primary direct
_atom_sites_solution_secondary difmap
_audit_creation_date 2019-06-16
_audit_creation_method
;
Olex2 1.2
(compiled 2018.05.29 svn.r3508 for OlexSys, GUI svn.r5506)
;
_cell_angle_alpha 90
_cell_angle_beta 90
_cell_angle_gamma 90
_cell_formula_units_Z 8
_cell_length_a 19.0466(6)
_cell_length_b 19.0466(6)
_cell_length_c 36.3890(12)
_cell_measurement_reflns_used 9852
_cell_measurement_temperature 100
_cell_measurement_theta_max 56.766
_cell_measurement_theta_min 3.360
_cell_volume 13200.9(7)
_computing_cell_refinement 'SAINT V8.38A Bruker-AXS, Madison WI'
_computing_data_collection 'Bruker APEX3 Bruker-AXS, Madison WI'
_computing_data_reduction 'SAINT V8.38A Bruker-AXS, Madison WI'
_computing_molecular_graphics 'Olex2 (Dolomanov et al., 2009)'
_computing_publication_material 'Olex2 (Dolomanov et al., 2009)'
_computing_structure_refinement 'SHELXL-2018/3 (Sheldrick, 2018)'
_computing_structure_solution 'SHELXT 2014/5 (Sheldrick, 2014)'
_diffrn_ambient_temperature 100.0
_diffrn_detector 'Bruker PHOTON-II detector'
_diffrn_detector_area_resol_mean 10.42
_diffrn_measured_fraction_theta_full 0.980
_diffrn_measured_fraction_theta_max 0.980
_diffrn_measurement_device 'three-circle diffractometer'
_diffrn_measurement_device_type 'Bruker D8 Venture with PHOTON-II detector'
_diffrn_measurement_method '\f and \w scans'
_diffrn_radiation_monochromator 'mirror optics'
_diffrn_radiation_probe x-ray
_diffrn_radiation_type CuK\a
_diffrn_radiation_wavelength 1.54178
_diffrn_reflns_av_R_equivalents 0.0367
_diffrn_reflns_av_unetI/netI 0.0493
_diffrn_reflns_Laue_measured_fraction_full 0.980
_diffrn_reflns_Laue_measured_fraction_max 0.980
_diffrn_reflns_limit_h_max 13
_diffrn_reflns_limit_h_min -20
_diffrn_reflns_limit_k_max 20
_diffrn_reflns_limit_k_min -15
_diffrn_reflns_limit_l_max 16
_diffrn_reflns_limit_l_min -38
_diffrn_reflns_number 34031
_diffrn_reflns_point_group_measured_fraction_full 0.976
_diffrn_reflns_point_group_measured_fraction_max 0.976
_diffrn_reflns_theta_full 58.280
_diffrn_reflns_theta_max 58.280
_diffrn_reflns_theta_min 3.359
_diffrn_source 'microfocus sealed X-ray tube'
_diffrn_source_type 'Incoatec I\ms'
_diffrn_standards_number 0
_exptl_absorpt_coefficient_mu 0.621
_exptl_absorpt_correction_T_max 0.7514
_exptl_absorpt_correction_T_min 0.6707
_exptl_absorpt_correction_type multi-scan
_exptl_absorpt_process_details
'SADABS-2016/2 (Bruker,2016/2) was used for absorption correction. wR2(int) was 0.0813 before and 0.0435 after correction. The Ratio of minimum to maximum transmission is 0.8926. The \l/2 correction factor is Not present.'
_exptl_crystal_colour 'clear colourless'
_exptl_crystal_density_diffrn 0.619
_exptl_crystal_description block
_exptl_crystal_F_000 2529
_exptl_crystal_size_max 0.9
_exptl_crystal_size_mid 0.12
_exptl_crystal_size_min 0.11
_refine_diff_density_max 1.137
_refine_diff_density_min -0.487
_refine_diff_density_rms 0.176
_refine_ls_abs_structure_details
;
 Flack x determined using 2548 quotients [(I+)-(I-)]/[(I+)+(I-)]
 (Parsons, Flack and Wagner, Acta Cryst. B69 (2013) 249-259).
;
_refine_ls_abs_structure_Flack 0.230(11)
_refine_ls_extinction_method none
_refine_ls_goodness_of_fit_ref 1.423
_refine_ls_hydrogen_treatment constr
_refine_ls_matrix_type full
_refine_ls_number_parameters 494
_refine_ls_number_reflns 9065
_refine_ls_number_restraints 134
_refine_ls_restrained_S_all 1.418
_refine_ls_R_factor_all 0.1465
_refine_ls_R_factor_gt 0.1250
_refine_ls_shift/su_max 0.000
_refine_ls_shift/su_mean 0.000
_refine_ls_structure_factor_coef Fsqd
_refine_ls_weighting_details 'w=1/[\s^2^(Fo^2^)+(0.2000P)^2^] where P=(Fo^2^+2Fc^2^)/3'
_refine_ls_weighting_scheme calc
_refine_ls_wR_factor_gt 0.3230
_refine_ls_wR_factor_ref 0.3391
_reflns_Friedel_coverage 0.753
_reflns_Friedel_fraction_full 0.971
_reflns_Friedel_fraction_max 0.971
_reflns_number_gt 7223
_reflns_number_total 9065
_reflns_threshold_expression 'I > 2\s(I)'
_cod_data_source_file ja9b10501_si_019.cif
_cod_data_source_block lambda-MOF_520-30-solvated
_cod_depositor_comments
;
The following automatic conversions were performed:

data item '_atom_sites_solution_secondary' value 'diffmap' was
changed to 'difmap'.

Automatic conversion script
Id: cif_fix_values 6909 2019-04-08 15:41:33Z antanas 

 Adding full bibliography for 4129110--4129131.cif.
;
_cod_original_cell_volume 13200.9(9)
_cod_original_formula_sum 'C31.59 H19.80 Al2 N1.20 O9.05'
_cod_database_code 4129110
_shelx_shelxl_version_number 2018/3
_shelx_space_group_comment
;
The symmetry employed for this shelxl refinement is uniquely defined
by the following loop, which should always be used as a source of
symmetry information in preference to the above space-group names.
They are only intended as comments.
;
_shelx_estimated_absorpt_t_max 0.935
_shelx_estimated_absorpt_t_min 0.605
_olex2_refinement_description
;
1. Fixed Uiso
 At 1.2 times of:
  All C(H) groups, All O(H) groups
2. Restrained distances
 O10-C28 \\sim O9-C28
 with sigma of 0.02
 C5GB-C4GB \\sim C4GB-C3G \\sim C5GB-C6GB \\sim C7GB-C6GB \\sim C7GB-C2GB \\sim
C2GB-C3G
 with sigma of 0.02
 C2GA-C1GA \\sim C2GB-C1GB
 with sigma of 0.02
 N1G-C1GA \\sim N1G-C1GB
 with sigma of 0.02
 C5GA-C6GA \\sim C6GA-C7GA \\sim C7GA-C2GA \\sim C2GA-C3G \\sim C4GA-C3G \\sim
C5GA-C4GA
 with sigma of 0.02
 N1G-C1GA \\sim N1G-C1GB \\sim N2G-C3G
 with sigma of 0.02
3. Restrained planarity
 C7GA, C2GA, C3G, C4GA, C5GA, C6GA
 with sigma of 0.1
 C2GB, C7GB, C6GB, C5GB, C4GB, C3G
 with sigma of 0.1
 C7GA, C6GA, C5GA, C4GA, C3G, C2GA
 with sigma of 0.1
4. Uiso/Uaniso restraints and constraints
O10 \\sim C28 \\sim O9: within 1.7A with sigma of 0.02 and sigma for terminal
atoms of 0.04
C1GB \\sim C2GB \\sim C7GB \\sim C6GB \\sim C5GB \\sim C4GB: within 1.7A with
sigma of 0.04 and sigma for terminal atoms of 0.08
C1GA \\sim C2GA \\sim C7GA \\sim C6GA \\sim C5GA \\sim C4GA: within 1.7A with
sigma of 0.04 and sigma for terminal atoms of 0.08
C1GB \\sim C1GA: within 1.7A with sigma of 0.02 and sigma for terminal atoms of
0.04
C2GB \\sim C2GA: within 1.7A with sigma of 0.02 and sigma for terminal atoms of
0.04
Uanis(C2GB) \\sim Ueq: with sigma of 0.01 and sigma for terminal atoms of 0.02
Uanis(N2G) = Uanis(N1G)
5. Others
 Fixed Sof: N1G(0.59879) N2G(0.59879) C3G(0.59879) C2GB(0.28234) C1GB(0.28234)
 H1GB(0.28234) C1GA(0.31646) H1GA(0.31646) C2GA(0.31646) C28(0.40121)
 H28(0.40121) O9(0.40121) O10(0.40121) C4GB(0.28234) H4GB(0.28234)
 C5GA(0.31646) H5GA(0.31646) C5GB(0.28234) H5GB(0.28234) C4GA(0.31646)
 H4GA(0.31646) C6GA(0.31646) C6GB(0.28234) C7GA(0.31646) H7GA(0.31646)
 C7GB(0.28234) H7GB(0.28234)
6.a Aromatic/amide H refined with riding coordinates:
 O8(H8), O7(H7), C7(H7A), C4(H4), C3(H3), C19(H19), C20(H20), C16(H16),
 C26(H26), C9(H9), C23(H23), C6(H6), C13(H13), C15(H15), C22(H22), C27(H27),
 C11(H11), C1GB(H1GB), C1GA(H1GA), C28(H28), C4GB(H4GB), C5GA(H5GA), C5GB(H5GB),
  C4GA(H4GA), C7GA(H7GA), C7GB(H7GB)
;
_olex2_submission_special_instructions 'No special instructions were received'

loop_
_space_group_symop_operation_xyz
'x, y, z'
'-y+1/2, x+1/2, z+1/2'
'-x, -y, z'
'y+1/2, -x+1/2, z+1/2'
'x+1/2, -y+1/2, -z+1/2'
'-x+1/2, y+1/2, -z+1/2'
'y, x, -z'
'-y, -x, -z'

loop_
_atom_site_label
_atom_site_type_symbol
_atom_site_fract_x
_atom_site_fract_y
_atom_site_fract_z
_atom_site_U_iso_or_equiv
_atom_site_adp_type
_atom_site_occupancy
_atom_site_site_symmetry_order
_atom_site_calc_flag
_atom_site_refinement_flags_posn
_atom_site_refinement_flags_adp
_atom_site_refinement_flags_occupancy
_atom_site_disorder_assembly
_atom_site_disorder_group
Al1 Al 0.83616(11) 0.16384(11) 0.000000 0.0323(8) Uani 1 2 d S T P . .
Al3 Al 1.000000 0.000000 0.11288(8) 0.0365(9) Uani 1 2 d S T P . .
Al2 Al 0.87605(13) 0.10271(13) 0.08019(6) 0.0374(7) Uani 1 1 d . . . . .
O2 O 0.8175(3) 0.1824(3) 0.08612(14) 0.0452(15) Uani 1 1 d . . . . .
O8 O 0.9349(3) 0.0263(3) 0.07850(14) 0.0396(15) Uani 1 1 d . . . . .
H8 H 0.931100 -0.002800 0.057405 0.047 Uiso 1 1 calc R . . . .
O1 O 0.8066(3) 0.2371(3) 0.03218(14) 0.0466(16) Uani 1 1 d . . . . .
O7 O 0.9004(3) 0.1342(3) 0.03437(14) 0.0460(16) Uani 1 1 d . . . . .
H7 H 0.948731 0.135256 0.028029 0.055 Uiso 1 1 calc R . . . .
C2 C 0.7939(6) 0.3014(5) 0.0871(2) 0.051(2) Uani 1 1 d . . . . .
C24 C 0.9477(6) 0.7874(4) 0.1231(2) 0.054(3) Uani 1 1 d . . . . .
C1 C 0.8064(4) 0.2362(5) 0.0664(2) 0.041(2) Uani 1 1 d . . . . .
C17 C 0.6553(6) 0.5544(5) 0.3094(2) 0.054(3) Uani 1 1 d . . . . .
C18 C 0.6225(5) 0.5521(5) 0.3457(2) 0.046(2) Uani 1 1 d . . . . .
C10 C 0.7524(8) 0.5566(6) 0.2038(3) 0.085(4) Uani 1 1 d . . . . .
C8 C 0.7839(8) 0.4918(5) 0.1478(3) 0.082(4) Uani 1 1 d . . . . .
C25 C 0.9908(5) 0.8495(4) 0.1124(2) 0.044(2) Uani 1 1 d . . . . .
C7 C 0.7867(7) 0.3659(5) 0.0680(3) 0.067(3) Uani 1 1 d . . . . .
H7A H 0.784679 0.366982 0.041893 0.080 Uiso 1 1 calc R . . . .
C4 C 0.7901(7) 0.3626(5) 0.1444(3) 0.076(4) Uani 1 1 d . . . . .
H4 H 0.792711 0.361458 0.170467 0.091 Uiso 1 1 calc R . . . .
C5 C 0.7839(8) 0.4273(6) 0.1261(3) 0.083(4) Uani 1 1 d . . . . .
C3 C 0.7922(7) 0.3010(5) 0.1248(3) 0.070(3) Uani 1 1 d . . . . .
H3 H 0.792593 0.257454 0.137515 0.084 Uiso 1 1 calc R . . . .
C19 C 0.7171(6) 0.5887(5) 0.3035(3) 0.066(3) Uani 1 1 d . . . . .
H19 H 0.738492 0.612670 0.323495 0.079 Uiso 1 1 calc R . . . .
C20 C 0.7492(7) 0.5898(6) 0.2701(3) 0.084(4) Uani 1 1 d . . . . .
H20 H 0.793103 0.612951 0.267446 0.101 Uiso 1 1 calc R . . . .
C16 C 0.6221(7) 0.5199(5) 0.2798(2) 0.066(3) Uani 1 1 d . . . . .
H16 H 0.579339 0.495252 0.283574 0.079 Uiso 1 1 calc R . . . .
C26 C 0.9698(7) 0.7210(5) 0.1169(3) 0.072(4) Uani 1 1 d . . . . .
H26 H 1.013234 0.713701 0.104564 0.086 Uiso 1 1 calc R . . . .
C9 C 0.7512(8) 0.4949(6) 0.1812(3) 0.087(4) Uani 1 1 d . . . . .
H9 H 0.726651 0.454704 0.189764 0.104 Uiso 1 1 calc R . . . .
C23 C 0.8800(6) 0.7984(5) 0.1387(3) 0.064(3) Uani 1 1 d . . . . .
H23 H 0.862544 0.844760 0.141793 0.077 Uiso 1 1 calc R . . . .
C6 C 0.7826(8) 0.4279(6) 0.0885(3) 0.086(4) Uani 1 1 d . . . . .
H6 H 0.778759 0.471539 0.075996 0.103 Uiso 1 1 calc R . . . .
C21 C 0.8678(7) 0.6725(5) 0.1449(3) 0.076(4) Uani 1 1 d . . . . .
C13 C 0.8185(8) 0.5529(5) 0.1358(3) 0.091(5) Uani 1 1 d . . . . .
H13 H 0.837830 0.553424 0.111736 0.110 Uiso 1 1 calc R . . . .
C12 C 0.8258(8) 0.6115(6) 0.1571(3) 0.091(5) Uani 1 1 d . . . . .
C14 C 0.7180(7) 0.5568(5) 0.2394(3) 0.081(4) Uani 1 1 d . . . . .
C15 C 0.6528(8) 0.5223(6) 0.2448(3) 0.088(4) Uani 1 1 d . . . . .
H15 H 0.629820 0.500745 0.224627 0.106 Uiso 1 1 calc R . . . .
C22 C 0.8408(7) 0.7434(5) 0.1489(3) 0.079(4) Uani 1 1 d . . . . .
H22 H 0.795295 0.750741 0.158836 0.094 Uiso 1 1 calc R . . . .
C27 C 0.9309(8) 0.6634(5) 0.1279(3) 0.086(4) Uani 1 1 d . . . . .
H27 H 0.948241 0.617343 0.123597 0.103 Uiso 1 1 calc R . . . .
C11 C 0.7900(8) 0.6134(6) 0.1911(3) 0.100(5) Uani 1 1 d . . . . .
H11 H 0.792028 0.654792 0.205632 0.120 Uiso 1 1 calc R . . . .
O6 O 1.0521(3) 0.8398(3) 0.10187(14) 0.0434(15) Uani 1 1 d . . . . .
O5 O 0.9601(3) 0.9089(3) 0.11540(16) 0.0467(16) Uani 1 1 d . . . . .
N1G N 0.9104(13) 0.2268(12) -0.0242(8) 0.045(5) Uani 0.5988 1 d D . . A 1
O3 O 0.5619(3) 0.5251(3) 0.34836(14) 0.0474(16) Uani 1 1 d . . . . .
O4 O 0.6568(3) 0.5783(3) 0.37229(16) 0.0499(16) Uani 1 1 d . . . . .
N2G N 0.9428(13) 0.2014(14) -0.0527(7) 0.045(5) Uani 0.5988 1 d D . . A 1
C3G C 0.9955(12) 0.2447(12) -0.0602(6) 0.120(12) Uani 0.5988 1 d D . . A 1
C2GB C 0.9782(19) 0.3121(12) -0.0413(10) 0.049(9) Uani 0.2823 1 d D U . A 1
C1GB C 0.931(2) 0.2916(13) -0.0174(11) 0.042(10) Uani 0.2823 1 d D U . A 1
H1GB H 0.913119 0.319828 0.002051 0.050 Uiso 0.2823 1 calc R . . A 1
C1GA C 0.9512(17) 0.2729(17) -0.0078(9) 0.050(11) Uani 0.3165 1 d D U . A 1
H1GA H 0.943827 0.291865 0.016015 0.061 Uiso 0.3165 1 calc R . . A 1
C2GA C 1.0040(16) 0.2884(15) -0.0297(7) 0.051(8) Uani 0.3165 1 d D U . A 1
C28 C 0.9416(15) 0.2511(18) -0.0407(7) 0.062(6) Uani 0.4012 1 d D U . A -1
H28 H 0.966563 0.294242 -0.040886 0.074 Uiso 0.4012 1 calc R . . A -1
O9 O 0.8941(14) 0.2410(15) -0.0170(8) 0.045(7) Uani 0.4012 1 d D U . A -1
O10 O 0.9565(17) 0.2038(18) -0.0645(7) 0.058(8) Uani 0.4012 1 d D U . A -1
C4GB C 1.044(3) 0.250(4) -0.0924(17) 0.16(3) Uani 0.2823 1 d D U . A 1
H4GB H 1.054939 0.208793 -0.106274 0.196 Uiso 0.2823 1 calc R . . A 1
C5GA C 1.108(2) 0.279(2) -0.0833(11) 0.114(15) Uani 0.3165 1 d D U . A 1
H5GA H 1.143805 0.275746 -0.101474 0.137 Uiso 0.3165 1 calc R . . A 1
C5GB C 1.075(3) 0.318(2) -0.1027(16) 0.131(19) Uani 0.2823 1 d D U . A 1
H5GB H 1.105445 0.319895 -0.123353 0.157 Uiso 0.2823 1 calc R . . A 1
C4GA C 1.0479(18) 0.239(3) -0.0870(11) 0.13(2) Uani 0.3165 1 d D U . A 1
H4GA H 1.042216 0.208353 -0.107385 0.159 Uiso 0.3165 1 calc R . . A 1
C6GA C 1.118(2) 0.324(2) -0.0534(10) 0.113(14) Uani 0.3165 1 d D U . A 1
C6GB C 1.061(3) 0.384(2) -0.0824(13) 0.132(17) Uani 0.2823 1 d D U . A 1
O1S O 1.000000 0.000000 0.000000 0.29(3) Uani 1 4 d S T P . .
C7GA C 1.0648(16) 0.327(2) -0.0275(11) 0.112(13) Uani 0.3165 1 d D U . . .
H7GA H 1.070837 0.357405 -0.007013 0.134 Uiso 0.3165 1 calc R . . A .
C7GB C 1.011(2) 0.3800(17) -0.0515(12) 0.108(14) Uani 0.2823 1 d D U . . .
H7GB H 1.000194 0.421208 -0.037996 0.130 Uiso 0.2823 1 calc R . . A .

loop_
_atom_site_aniso_label
_atom_site_aniso_U_11
_atom_site_aniso_U_22
_atom_site_aniso_U_33
_atom_site_aniso_U_23
_atom_site_aniso_U_13
_atom_site_aniso_U_12
Al1 0.0375(12) 0.0375(12) 0.0219(16) -0.0041(10) -0.0041(10) 0.0072(14)
Al3 0.055(2) 0.0293(19) 0.0246(17) 0.000 0.000 0.0075(15)
Al2 0.0483(16) 0.0398(15) 0.0240(12) -0.0034(10) -0.0016(10) 0.0100(12)
O2 0.058(4) 0.049(4) 0.029(3) 0.002(3) 0.006(3) 0.020(3)
O8 0.053(4) 0.038(3) 0.028(3) -0.008(2) -0.001(2) 0.006(3)
O1 0.076(4) 0.045(3) 0.019(3) -0.007(2) -0.004(3) 0.023(3)
O7 0.042(3) 0.075(4) 0.021(3) 0.003(3) -0.007(2) 0.013(3)
C2 0.086(7) 0.040(5) 0.027(5) -0.007(4) -0.002(4) 0.003(5)
C24 0.086(7) 0.028(5) 0.047(5) 0.003(4) 0.028(5) -0.003(5)
C1 0.045(5) 0.039(5) 0.038(5) -0.005(4) 0.003(4) 0.002(4)
C17 0.093(8) 0.034(5) 0.036(5) -0.010(4) 0.014(5) -0.019(5)
C18 0.064(7) 0.039(5) 0.035(5) -0.011(4) 0.013(5) -0.016(5)
C10 0.146(12) 0.049(6) 0.058(7) -0.022(5) 0.058(7) -0.036(7)
C8 0.143(11) 0.044(6) 0.059(7) -0.023(5) 0.053(7) -0.034(7)
C25 0.066(7) 0.030(5) 0.037(5) -0.005(4) 0.013(5) 0.001(5)
C7 0.126(10) 0.039(6) 0.035(5) -0.009(4) 0.015(6) 0.014(6)
C4 0.155(12) 0.048(6) 0.025(5) -0.021(5) 0.022(6) -0.011(7)
C5 0.161(13) 0.044(6) 0.045(6) -0.018(5) 0.051(7) -0.026(7)
C3 0.125(10) 0.043(6) 0.043(6) -0.004(5) 0.028(6) -0.016(6)
C19 0.096(8) 0.047(6) 0.054(6) -0.024(5) 0.029(6) -0.033(6)
C20 0.114(10) 0.060(7) 0.078(8) -0.038(6) 0.058(7) -0.046(7)
C16 0.109(9) 0.044(6) 0.044(6) -0.011(4) 0.030(6) -0.034(6)
C26 0.104(9) 0.037(6) 0.074(7) 0.007(5) 0.054(7) 0.005(6)
C9 0.155(12) 0.050(6) 0.055(6) -0.020(5) 0.053(7) -0.047(7)
C23 0.091(8) 0.035(6) 0.067(7) -0.006(5) 0.045(6) -0.001(5)
C6 0.159(13) 0.047(7) 0.052(7) 0.000(5) 0.036(7) 0.006(7)
C21 0.110(9) 0.047(6) 0.071(7) -0.013(5) 0.056(7) -0.023(6)
C13 0.181(14) 0.040(6) 0.053(6) -0.015(5) 0.074(8) -0.017(7)
C12 0.146(12) 0.043(6) 0.083(8) -0.013(6) 0.072(8) -0.022(7)
C14 0.128(11) 0.050(6) 0.065(7) -0.028(5) 0.054(7) -0.051(7)
C15 0.153(13) 0.060(7) 0.052(6) -0.032(5) 0.036(7) -0.045(8)
C22 0.117(10) 0.044(6) 0.075(7) -0.019(5) 0.053(7) -0.027(7)
C27 0.148(12) 0.028(6) 0.082(8) -0.014(5) 0.057(8) -0.008(7)
C11 0.169(14) 0.056(7) 0.075(8) -0.027(6) 0.069(9) -0.039(8)
O6 0.062(4) 0.031(3) 0.038(3) 0.000(2) 0.016(3) 0.015(3)
O5 0.056(4) 0.031(3) 0.053(4) 0.002(3) 0.016(3) 0.005(3)
N1G 0.047(9) 0.047(9) 0.042(11) -0.008(7) 0.015(7) 0.001(6)
O3 0.074(5) 0.044(4) 0.024(3) -0.002(2) 0.005(3) -0.019(3)
O4 0.066(4) 0.041(3) 0.043(4) -0.004(3) 0.009(3) -0.017(3)
N2G 0.047(9) 0.047(9) 0.042(11) -0.008(7) 0.015(7) 0.001(6)
C3G 0.097(18) 0.13(2) 0.13(2) -0.070(18) 0.065(16) -0.096(18)
C2GB 0.055(13) 0.037(12) 0.055(13) -0.011(10) 0.018(10) -0.010(10)
C1GB 0.05(2) 0.020(17) 0.06(2) -0.011(15) 0.000(16) -0.006(16)
C1GA 0.05(2) 0.038(17) 0.07(2) -0.010(16) -0.015(15) -0.031(16)
C2GA 0.066(18) 0.048(16) 0.040(15) -0.021(13) 0.013(13) -0.040(14)
C28 0.070(16) 0.064(15) 0.051(15) -0.008(14) 0.009(13) 0.004(14)
O9 0.055(15) 0.052(14) 0.029(12) -0.009(9) 0.005(10) 0.009(11)
O10 0.057(16) 0.080(15) 0.035(16) 0.011(12) -0.008(12) -0.003(12)
C4GB 0.17(6) 0.16(5) 0.16(5) -0.05(5) 0.10(5) -0.05(5)
C5GA 0.09(3) 0.16(4) 0.08(3) -0.03(2) 0.05(2) -0.10(3)
C5GB 0.15(4) 0.11(3) 0.13(4) -0.04(3) 0.11(3) -0.05(3)
C4GA 0.10(3) 0.21(5) 0.09(3) -0.09(3) 0.07(3) -0.11(3)
C6GA 0.07(2) 0.15(3) 0.13(3) -0.01(3) 0.01(2) -0.05(2)
C6GB 0.18(4) 0.05(2) 0.17(4) -0.04(2) 0.09(3) -0.04(2)
O1S 0.38(4) 0.38(4) 0.099(19) 0.000 0.000 0.12(5)
C7GA 0.11(3) 0.13(3) 0.10(3) -0.03(2) 0.00(2) -0.07(2)
C7GB 0.13(3) 0.022(17) 0.17(3) -0.02(2) 0.08(3) -0.02(2)

loop_
_atom_type_symbol
_atom_type_description
_atom_type_scat_dispersion_real
_atom_type_scat_dispersion_imag
_atom_type_scat_source
C C 0.0181 0.0091 'International Tables Vol C Tables 4.2.6.8 and 6.1.1.4'
H H 0.0000 0.0000 'International Tables Vol C Tables 4.2.6.8 and 6.1.1.4'
Al Al 0.2130 0.2455 'International Tables Vol C Tables 4.2.6.8 and 6.1.1.4'
N N 0.0311 0.0180 'International Tables Vol C Tables 4.2.6.8 and 6.1.1.4'
O O 0.0492 0.0322 'International Tables Vol C Tables 4.2.6.8 and 6.1.1.4'

loop_
_geom_angle_atom_site_label_1
_geom_angle_atom_site_label_2
_geom_angle_atom_site_label_3
_geom_angle
_geom_angle_site_symmetry_1
_geom_angle_site_symmetry_3
O1 Al1 O1 86.9(4) . 8_665
O1 Al1 N1G 93.9(9) 8_665 .
O1 Al1 N1G 93.9(9) . 8_665
O1 Al1 N1G 92.2(6) . .
O1 Al1 N1G 92.2(6) 8_665 8_665
O1 Al1 O9 79.0(7) . .
O1 Al1 O9 89.8(9) 8_665 .
O7 Al1 O1 90.2(2) 8_665 8_665
O7 Al1 O1 174.6(3) 8_665 .
O7 Al1 O1 174.6(3) . 8_665
O7 Al1 O1 90.2(2) . .
O7 Al1 O7 93.1(4) 8_665 .
O7 Al1 N1G 83.4(6) 8_665 .
O7 Al1 N1G 83.4(6) . 8_665
O7 Al1 N1G 90.7(9) . .
O7 Al1 N1G 90.7(9) 8_665 8_665
O7 Al1 O9 94.1(9) . .
O7 Al1 O9 96.5(6) 8_665 .
N1G Al1 N1G 171.5(14) . 8_665
O9 Al1 N1G 13.7(9) . .
O9 Al1 N1G 172.5(13) . 8_665
O8 Al3 O8 93.8(4) 3_755 .
O8 Al3 O5 90.7(3) . 1_545
O8 Al3 O5 93.1(2) 3_755 1_545
O8 Al3 O5 90.7(3) 3_755 3_765
O8 Al3 O5 93.1(2) . 3_765
O8 Al3 O3 91.1(2) 3_755 5
O8 Al3 O3 175.1(3) . 5
O8 Al3 O3 91.1(2) . 6_645
O8 Al3 O3 175.1(3) 3_755 6_645
O5 Al3 O5 174.4(4) 3_765 1_545
O5 Al3 O3 89.0(3) 1_545 5
O5 Al3 O3 86.9(3) 3_765 5
O5 Al3 O3 86.9(3) 1_545 6_645
O5 Al3 O3 89.0(3) 3_765 6_645
O3 Al3 O3 84.0(4) 5 6_645
O2 Al2 O6 85.2(3) . 3_765
O2 Al2 O4 84.2(3) . 6_645
O2 Al2 N2G 88.2(9) . 8_665
O8 Al2 O2 175.2(3) . .
O8 Al2 O6 91.8(3) . 3_765
O8 Al2 O4 92.2(3) . 6_645
O8 Al2 N2G 95.2(8) . 8_665
O7 Al2 O2 89.5(3) . .
O7 Al2 O8 94.3(3) . .
O7 Al2 O6 90.4(3) . 3_765
O7 Al2 O4 173.5(3) . 6_645
O7 Al2 N2G 82.6(6) . 8_665
O6 Al2 N2G 170.4(7) 3_765 8_665
O4 Al2 O6 90.0(3) 6_645 3_765
O4 Al2 N2G 96.2(7) 6_645 8_665
C1 O2 Al2 132.9(5) . .
Al3 O8 Al2 127.4(3) . .
C1 O1 Al1 127.3(5) . .
Al2 O7 Al1 123.5(3) . .
C7 C2 C1 119.8(7) . .
C3 C2 C1 120.7(8) . .
C3 C2 C7 119.5(8) . .
C26 C24 C25 121.7(9) . .
C26 C24 C23 119.1(9) . .
C23 C24 C25 119.1(8) . .
O2 C1 C2 114.9(7) . .
O1 C1 O2 125.1(8) . .
O1 C1 C2 120.0(8) . .
C19 C17 C18 121.6(9) . .
C19 C17 C16 119.5(8) . .
C16 C17 C18 118.9(9) . .
O3 C18 C17 118.1(8) . .
O3 C18 O4 124.6(7) . .
O4 C18 C17 117.2(9) . .
C9 C10 C14 120.4(9) . .
C11 C10 C9 117.5(9) . .
C11 C10 C14 122.0(9) . .
C9 C8 C5 121.2(9) . .
C9 C8 C13 116.9(9) . .
C13 C8 C5 121.9(8) . .
O6 C25 C24 118.7(8) . .
O6 C25 O5 126.0(8) . .
O5 C25 C24 115.3(8) . .
C6 C7 C2 118.3(9) . .
C3 C4 C5 120.3(9) . .
C4 C5 C8 118.8(9) . .
C6 C5 C8 122.2(10) . .
C6 C5 C4 118.9(9) . .
C2 C3 C4 121.0(9) . .
C20 C19 C17 122.3(10) . .
C19 C20 C14 120.7(10) . .
C15 C16 C17 119.3(10) . .
C24 C26 C27 121.7(10) . .
C8 C9 C10 122.5(9) . .
C22 C23 C24 120.0(10) . .
C5 C6 C7 121.7(10) . .
C22 C21 C12 120.6(10) . .
C27 C21 C12 120.9(10) . .
C27 C21 C22 118.4(9) . .
C12 C13 C8 123.3(9) . .
C13 C12 C21 121.8(9) . .
C13 C12 C11 117.9(10) . .
C11 C12 C21 120.2(9) . .
C20 C14 C10 121.2(10) . .
C20 C14 C15 117.5(9) . .
C15 C14 C10 121.2(10) . .
C16 C15 C14 120.6(10) . .
C23 C22 C21 120.2(11) . .
C21 C27 C26 120.2(10) . .
C10 C11 C12 121.6(10) . .
C25 O6 Al2 135.3(5) . 3_765
C25 O5 Al3 128.5(6) . 1_565
N2G N1G Al1 116.8(15) . .
N2G N1G C1GB 111(3) . .
N2G N1G C1GA 109(3) . .
N2G N1G O10 7.5(19) . .
C1GB N1G Al1 132(2) . .
C1GB N1G O10 104(3) . .
C1GA N1G Al1 127(2) . .
C1GA N1G C1GB 28(2) . .
C1GA N1G O10 104(3) . .
C28 N1G Al1 167(3) . .
C28 N1G N2G 52(2) . .
C28 N1G C1GB 59(2) . .
C28 N1G C1GA 66(3) . .
C28 N1G O10 45(2) . .
O10 N1G Al1 123.7(15) . .
C18 O3 Al3 136.4(5) . 5_455
C18 O4 Al2 128.5(6) . 6_655
N1G N2G Al2 118.3(16) . 8_665
N1G N2G C3G 107(2) . .
N1G N2G O9 6(2) . .
C3G N2G Al2 133.4(17) . 8_665
C3G N2G O9 107(2) . .
C28 N2G Al2 151(3) . 8_665
C28 N2G N1G 47(2) . .
C28 N2G C3G 62.6(18) . .
C28 N2G O9 45(2) . .
O9 N2G Al2 117.4(14) . 8_665
O10 N2G Al2 82(6) . 8_665
O10 N2G N1G 153(7) . .
O10 N2G C3G 51(6) . .
O10 N2G C28 106(6) . .
O10 N2G O9 149(8) . .
N2G C3G C2GB 105.7(19) . .
N2G C3G C2GA 106.9(18) . .
N2G C3G C4GB 132(3) . .
N2G C3G C4GA 130(2) . .
C2GA C3G C2GB 31.5(16) . .
C2GA C3G C4GB 121(3) . .
C2GA C3G C4GA 121(2) . .
C28 C3G N2G 47(2) . .
C28 C3G C2GB 58(2) . .
C28 C3G C2GA 66(2) . .
C28 C3G C4GB 161(4) . .
C28 C3G C4GA 170(3) . .
O10 C3G N2G 21.4(19) . .
O10 C3G C2GB 122(3) . .
O10 C3G C2GA 128(2) . .
O10 C3G C28 66(2) . .
O10 C3G C4GB 111(3) . .
O10 C3G C4GA 109(3) . .
C4GB C3G C2GB 116(3) . .
C4GA C3G C2GB 123(2) . .
C4GA C3G C4GB 11(4) . .
C1GB C2GB C3G 102(2) . .
C1GB C2GB C28 51.7(19) . .
C1GB C2GB C7GB 136(2) . .
C28 C2GB C3G 52.0(13) . .
C28 C2GB C7GB 166(3) . .
C7GB C2GB C3G 123(3) . .
C2GB C1GB N1G 111(3) . .
C28 C1GB N1G 45(2) . .
C28 C1GB C2GB 66(3) . .
C28 C1GB O9 65(2) . .
O9 C1GB N1G 21.7(16) . .
O9 C1GB C2GB 131(3) . .
N1G C1GA C2GA 109(3) . .
C28 C1GA N1G 43.5(18) . .
C28 C1GA C2GA 67(2) . .
C28 C1GA O9 59(2) . .
O9 C1GA N1G 21.6(14) . .
O9 C1GA C2GA 126(3) . .
C3G C2GA C28 52.4(13) . .
C1GA C2GA C3G 105(2) . .
C1GA C2GA C28 55.1(18) . .
C1GA C2GA C7GA 137(2) . .
C7GA C2GA C3G 118(3) . .
C7GA C2GA C28 167(3) . .
N1G C28 N2G 81(3) . .
N1G C28 C3G 144(4) . .
N1G C28 C2GB 138(3) . .
N1G C28 C1GB 76(2) . .
N1G C28 C1GA 70(2) . .
N1G C28 C2GA 125(3) . .
N1G C28 O9 20.0(19) . .
N1G C28 O10 103(4) . .
N2G C28 C3G 70.0(18) . .
N2G C28 C2GB 140(3) . .
N2G C28 C1GB 155(4) . .
N2G C28 C1GA 133(4) . .
N2G C28 C2GA 123(3) . .
N2G C28 O9 99(3) . .
N2G C28 O10 22.3(16) . .
C3G C28 C2GB 70(2) . .
C3G C28 C1GA 116(3) . .
C3G C28 C2GA 62(2) . .
C3G C28 O9 163(4) . .
C3G C28 O10 50.8(19) . .
C2GB C28 C2GA 32.6(18) . .
C1GB C28 C3G 129(4) . .
C1GB C28 C2GB 62(2) . .
C1GB C28 C1GA 30(2) . .
C1GB C28 C2GA 68(3) . .
C1GB C28 O9 58(2) . .
C1GB C28 O10 176(4) . .
C1GA C28 C2GB 70(3) . .
C1GA C28 C2GA 57.4(19) . .
O9 C28 C2GB 121(3) . .
O9 C28 C1GA 61(2) . .
O9 C28 C2GA 118(3) . .
O9 C28 O10 121(4) . .
O10 C28 C2GB 119(3) . .
O10 C28 C1GA 146(3) . .
O10 C28 C2GA 111(3) . .
N2G O9 Al1 102.1(15) . .
C1GB O9 Al1 162(3) . .
C1GB O9 N2G 92(3) . .
C1GB O9 C1GA 29(2) . .
C1GB O9 C28 57(3) . .
C1GA O9 Al1 139(3) . .
C1GA O9 N2G 87(2) . .
C28 O9 Al1 138(3) . .
C28 O9 N2G 35.6(19) . .
C28 O9 C1GA 60(2) . .
N2G O10 N1G 20(5) . .
N2G O10 C3G 107(7) . .
N2G O10 C28 51(5) . .
C3G O10 N1G 92(2) . .
C3G O10 C28 63(3) . .
C28 O10 N1G 32.1(18) . .
C5GB C4GB C3G 120(5) . .
C4GA C5GA C6GA 121(3) . .
C6GB C5GB C4GB 123(4) . .
C5GA C4GA C3G 119(3) . .
C7GA C6GA C5GA 118(3) . .
C7GB C6GB C5GB 117(3) . .
C2GA C7GA C6GA 123(3) . .
C6GB C7GB C2GB 120(3) . .

loop_
_geom_bond_atom_site_label_1
_geom_bond_atom_site_label_2
_geom_bond_distance
_geom_bond_site_symmetry_2
Al1 O1 1.906(6) 8_665
Al1 O1 1.906(6) .
Al1 O7 1.838(5) 8_665
Al1 O7 1.838(5) .
Al1 N1G 2.05(3) .
Al1 N1G 2.05(3) 8_665
Al1 O9 1.94(3) .
Al3 O8 1.832(6) .
Al3 O8 1.832(6) 3_755
Al3 O5 1.896(6) 3_765
Al3 O5 1.896(6) 1_545
Al3 O3 1.899(6) 6_645
Al3 O3 1.899(6) 5
Al2 O2 1.895(6) .
Al2 O8 1.837(6) .
Al2 O7 1.831(6) .
Al2 O6 1.922(6) 3_765
Al2 O4 1.897(6) 6_645
Al2 N2G 1.98(3) 8_665
O2 C1 1.268(10) .
O1 C1 1.247(10) .
C2 C1 1.471(12) .
C2 C7 1.419(13) .
C2 C3 1.372(13) .
C24 C25 1.491(13) .
C24 C26 1.353(13) .
C24 C23 1.425(14) .
C17 C18 1.461(12) .
C17 C19 1.363(14) .
C17 C16 1.410(13) .
C18 O3 1.269(11) .
C18 O4 1.271(11) .
C10 C9 1.433(14) .
C10 C14 1.452(14) .
C10 C11 1.376(15) .
C8 C5 1.460(14) .
C8 C9 1.367(13) .
C8 C13 1.408(15) .
C25 O6 1.242(11) .
C25 O5 1.280(10) .
C7 C6 1.399(14) .
C4 C5 1.406(15) .
C4 C3 1.374(13) .
C5 C6 1.369(15) .
C19 C20 1.361(14) .
C20 C14 1.414(16) .
C16 C15 1.402(13) .
C26 C27 1.383(15) .
C23 C22 1.339(13) .
C21 C12 1.478(14) .
C21 C22 1.452(16) .
C21 C27 1.363(17) .
C13 C12 1.365(15) .
C12 C11 1.415(14) .
C14 C15 1.418(17) .
N1G N2G 1.30(4) .
N1G C1GB 1.32(3) .
N1G C1GA 1.31(3) .
N1G C28 0.96(3) .
N1G O10 1.77(3) .
N2G C3G 1.33(2) .
N2G C28 1.04(4) .
N2G O9 1.76(3) .
N2G O10 0.51(3) .
C3G C2GB 1.49(2) .
C3G C2GA 1.40(2) .
C3G C28 1.25(3) .
C3G O10 1.09(4) .
C3G C4GB 1.49(3) .
C3G C4GA 1.40(2) .
C2GB C1GB 1.32(3) .
C2GB C28 1.36(5) .
C2GB C7GB 1.48(2) .
C1GB C28 1.17(4) .
C1GB O9 1.19(4) .
C1GA C2GA 1.32(3) .
C1GA C28 1.28(4) .
C1GA O9 1.29(4) .
C2GA C28 1.44(4) .
C2GA C7GA 1.38(2) .
C28 O9 1.27(3) .
C28 O10 1.28(3) .
C4GB C5GB 1.48(3) .
C5GA C4GA 1.38(2) .
C5GA C6GA 1.40(2) .
C5GB C6GB 1.47(3) .
C6GA C7GA 1.38(2) .
C6GB C7GB 1.47(3) .
